data_7016076
loop_
_publ_author_name
'Kl\"aring, Paul'
'Pahl, Stefanie'
'Braun, Thomas'
'Penner, Anna'

_publ_section_title
;
 Facile oxidative addition of water at iridium: reactivity of
 trans-[Ir(4-C(5)NF(4))(H)(OH)(PiPr(3))(2)] towards CO(2) and NH(3).
;
_journal_issue 25
_journal_name_full 'Dalton transactions (Cambridge, England : 2003)'
_journal_page_first 6785
_journal_page_last 6791
_journal_paper_doi 10.1039/c1dt10173k
_journal_volume 40
_journal_year 2011
_chemical_formula_sum 'C24 H42 F4 Ir N O P2'
_chemical_formula_weight 690.73
_chemical_name_systematic
;
?
;
_space_group_IT_number 14
_symmetry_cell_setting monoclinic
_symmetry_space_group_name_Hall '-P 2yn'
_symmetry_space_group_name_H-M 'P 1 21/n 1'
_atom_sites_solution_hydrogens geom
_atom_sites_solution_primary direct
_atom_sites_solution_secondary difmap
_audit_creation_method SHELXL-97
_cell_angle_alpha 90.00
_cell_angle_beta 92.0450(10)
_cell_angle_gamma 90.00
_cell_formula_units_Z 8
_cell_length_a 9.6289(2)
_cell_length_b 16.0526(2)
_cell_length_c 36.1516(6)
_cell_measurement_temperature 100(2)
_cell_volume 5584.35(16)
_computing_cell_refinement 'X-AREA (Stoe & Cie, 2002)'
_computing_data_collection 'X-AREA (Stoe & Cie, 2002)'
_computing_data_reduction 'X-RED (Stoe & Cie, 2002)'
_computing_molecular_graphics 'DIAMOND (Brandenburg & Berndt, 1999)'
_computing_publication_material 'SHELXL97 (Sheldrick, 1997)'
_computing_structure_refinement 'SHELXL-97 (Sheldrick, 1997)'
_computing_structure_solution 'SHELXS-97 (Sheldrick, 1990)'
_diffrn_ambient_temperature 100(2)
_diffrn_measured_fraction_theta_full 0.996
_diffrn_measured_fraction_theta_max 0.996
_diffrn_measurement_device_type 'Stoe IPDS-2t diffractometer'
_diffrn_measurement_method '\w-rotation,\w-incr.=1\%,360 exposures'
_diffrn_radiation_monochromator graphite
_diffrn_radiation_source 'fine-focus sealed tube'
_diffrn_radiation_type MoK\a
_diffrn_radiation_wavelength 0.71073
_diffrn_reflns_av_R_equivalents 0.0000
_diffrn_reflns_av_sigmaI/netI 0.0416
_diffrn_reflns_limit_h_max 11
_diffrn_reflns_limit_h_min -11
_diffrn_reflns_limit_k_max 19
_diffrn_reflns_limit_k_min 0
_diffrn_reflns_limit_l_max 44
_diffrn_reflns_limit_l_min 0
_diffrn_reflns_number 10913
_diffrn_reflns_theta_full 26.00
_diffrn_reflns_theta_max 26.00
_diffrn_reflns_theta_min 2.17
_exptl_absorpt_coefficient_mu 4.940
_exptl_absorpt_correction_T_max 0.8269
_exptl_absorpt_correction_T_min 0.3188
_exptl_absorpt_correction_type numerical
_exptl_absorpt_process_details
;
The crystal faces were indexed by microscope on the diffractometer. After
that a numerical absorption correction basing on a Gaussian algorithsm
was applied, which is implemented in the X-RED program (Stoe, 2002).
;
_exptl_crystal_colour yellow
_exptl_crystal_density_diffrn 1.643
_exptl_crystal_density_method 'not measured'
_exptl_crystal_description plate
_exptl_crystal_F_000 2752
_exptl_crystal_size_max 0.30
_exptl_crystal_size_mid 0.26
_exptl_crystal_size_min 0.04
_refine_diff_density_max 1.475
_refine_diff_density_min -1.058
_refine_diff_density_rms 0.124
_refine_ls_extinction_coef 0.00085(4)
_refine_ls_extinction_expression Fc^*^=kFc[1+0.001xFc^2^\l^3^/sin(2\q)]^-1/4^
_refine_ls_extinction_method SHELXL
_refine_ls_goodness_of_fit_ref 0.867
_refine_ls_hydrogen_treatment constr
_refine_ls_matrix_type full
_refine_ls_number_parameters 620
_refine_ls_number_reflns 10913
_refine_ls_number_restraints 0
_refine_ls_restrained_S_all 0.867
_refine_ls_R_factor_all 0.0474
_refine_ls_R_factor_gt 0.0311
_refine_ls_shift/su_max 0.011
_refine_ls_shift/su_mean 0.000
_refine_ls_structure_factor_coef Fsqd
_refine_ls_weighting_details 'calc w=1/[\s^2^(Fo^2^)+(0.0469P)^2^+0.0000P] where P=(Fo^2^+2Fc^2^)/3'
_refine_ls_weighting_scheme calc
_refine_ls_wR_factor_gt 0.0715
_refine_ls_wR_factor_ref 0.0744
_reflns_number_gt 7878
_reflns_number_total 10913
_reflns_threshold_expression I>2sigma(I)
_cod_data_source_file c1dt10173k.txt
_cod_data_source_block d:\x-data\paul5_compound4
_cod_depositor_comments
;
The following automatic conversions were performed:

'_symmetry_cell_setting' value 'Monoclinic' changed to 'monoclinic'
according to /home/saulius/struct/CIF-dictionaries/cif_core.dic
dictionary named 'cif_core.dic' version 2.4.1 from 2010-06-29.

Automatic conversion script
Id: cif_fix_values 1715 2011-07-08 13:25:40Z adriana 
;
_cod_original_sg_symbol_H-M 'P 21/n'
_cod_database_code 7016076

loop_
_symmetry_equiv_pos_as_xyz
'x, y, z'
'-x+1/2, y+1/2, -z+1/2'
'-x, -y, -z'
'x-1/2, -y-1/2, z-1/2'

loop_
_atom_site_label
_atom_site_type_symbol
_atom_site_fract_x
_atom_site_fract_y
_atom_site_fract_z
_atom_site_U_iso_or_equiv
_atom_site_adp_type
_atom_site_occupancy
_atom_site_symmetry_multiplicity
_atom_site_calc_flag
_atom_site_refinement_flags
_atom_site_disorder_assembly
_atom_site_disorder_group
C1 C 0.6870(6) 0.1678(4) 1.24861(16) 0.0336(12) Uani 1 1 d . . .
H1 H 0.6196 0.2037 1.2617 0.040 Uiso 1 1 calc R . .
C2 C 0.6043(7) 0.0936(4) 1.23372(19) 0.0440(15) Uani 1 1 d . . .
H2A H 0.5480 0.0707 1.2534 0.053 Uiso 1 1 calc R . .
H2B H 0.6683 0.0507 1.2253 0.053 Uiso 1 1 calc R . .
H2C H 0.5432 0.1115 1.2130 0.053 Uiso 1 1 calc R . .
C3 C 0.7943(7) 0.1386(5) 1.27811(18) 0.0482(17) Uani 1 1 d . . .
H3C H 0.8469 0.1867 1.2877 0.058 Uiso 1 1 calc R . .
H3B H 0.8582 0.0989 1.2671 0.058 Uiso 1 1 calc R . .
H3A H 0.7466 0.1115 1.2984 0.058 Uiso 1 1 calc R . .
C4 C 0.8882(6) 0.2970(4) 1.23408(19) 0.0432(14) Uani 1 1 d . . .
H4 H 0.9555 0.2583 1.2469 0.052 Uiso 1 1 calc R . .
C5 C 0.8267(7) 0.3522(4) 1.26371(19) 0.0477(16) Uani 1 1 d . . .
H5A H 0.7687 0.3954 1.2518 0.057 Uiso 1 1 calc R . .
H5B H 0.9020 0.3785 1.2785 0.057 Uiso 1 1 calc R . .
H5C H 0.7699 0.3182 1.2799 0.057 Uiso 1 1 calc R . .
C6 C 0.9694(9) 0.3495(6) 1.2076(2) 0.074(3) Uani 1 1 d . . .
H6A H 1.0134 0.3132 1.1896 0.089 Uiso 1 1 calc R . .
H6B H 1.0410 0.3811 1.2215 0.089 Uiso 1 1 calc R . .
H6C H 0.9062 0.3882 1.1945 0.089 Uiso 1 1 calc R . .
C7 C 0.8573(6) 0.1663(4) 1.18011(17) 0.0370(13) Uani 1 1 d . . .
H7 H 0.9072 0.2059 1.1639 0.044 Uiso 1 1 calc R . .
C8 C 0.9710(8) 0.1135(5) 1.1989(2) 0.060(2) Uani 1 1 d . . .
H8A H 1.0353 0.0940 1.1804 0.072 Uiso 1 1 calc R . .
H8B H 0.9290 0.0655 1.2110 0.072 Uiso 1 1 calc R . .
H8C H 1.0218 0.1472 1.2175 0.072 Uiso 1 1 calc R . .
C9 C 0.7687(7) 0.1113(4) 1.15335(18) 0.0448(15) Uani 1 1 d . . .
H9A H 0.6888 0.1433 1.1436 0.054 Uiso 1 1 calc R . .
H9B H 0.7357 0.0623 1.1666 0.054 Uiso 1 1 calc R . .
H9C H 0.8253 0.0933 1.1328 0.054 Uiso 1 1 calc R . .
C10 C 0.5184(9) 0.4545(5) 1.1068(2) 0.059(2) Uani 1 1 d . . .
H10A H 0.5794 0.4194 1.0913 0.070 Uiso 1 1 calc R . .
C11 C 0.6191(9) 0.5128(5) 1.1290(3) 0.071(2) Uani 1 1 d . . .
H11A H 0.5655 0.5542 1.1423 0.086 Uiso 1 1 calc R . .
H11B H 0.6802 0.5412 1.1119 0.086 Uiso 1 1 calc R . .
H11C H 0.6754 0.4798 1.1467 0.086 Uiso 1 1 calc R . .
C12 C 0.4294(10) 0.5044(6) 1.0794(2) 0.078(3) Uani 1 1 d . . .
H12A H 0.3650 0.4669 1.0660 0.094 Uiso 1 1 calc R . .
H12B H 0.4891 0.5322 1.0618 0.094 Uiso 1 1 calc R . .
H12C H 0.3764 0.5462 1.0927 0.094 Uiso 1 1 calc R . .
C13 C 0.3368(8) 0.3087(4) 1.10374(17) 0.0544(19) Uani 1 1 d . . .
H13 H 0.2730 0.3432 1.0876 0.065 Uiso 1 1 calc R . .
C14 C 0.4341(11) 0.2631(6) 1.0789(2) 0.088(3) Uani 1 1 d . . .
H14A H 0.3800 0.2284 1.0614 0.105 Uiso 1 1 calc R . .
H14B H 0.4968 0.2278 1.0940 0.105 Uiso 1 1 calc R . .
H14C H 0.4887 0.3035 1.0653 0.105 Uiso 1 1 calc R . .
C15 C 0.2476(9) 0.2461(4) 1.1243(2) 0.063(2) Uani 1 1 d . . .
H15A H 0.1880 0.2760 1.1412 0.076 Uiso 1 1 calc R . .
H15B H 0.3081 0.2076 1.1384 0.076 Uiso 1 1 calc R . .
H15C H 0.1897 0.2147 1.1063 0.076 Uiso 1 1 calc R . .
C16 C 0.2839(6) 0.4347(3) 1.15882(16) 0.0355(13) Uani 1 1 d . . .
H16 H 0.2523 0.3963 1.1786 0.043 Uiso 1 1 calc R . .
C17 C 0.3330(7) 0.5140(4) 1.17894(18) 0.0437(15) Uani 1 1 d . . .
H17A H 0.2649 0.5300 1.1971 0.052 Uiso 1 1 calc R . .
H17B H 0.3425 0.5591 1.1609 0.052 Uiso 1 1 calc R . .
H17C H 0.4231 0.5037 1.1916 0.052 Uiso 1 1 calc R . .
C18 C 0.1541(7) 0.4533(4) 1.13443(18) 0.0423(14) Uani 1 1 d . . .
H18A H 0.1151 0.4010 1.1247 0.051 Uiso 1 1 calc R . .
H18B H 0.1793 0.4892 1.1138 0.051 Uiso 1 1 calc R . .
H18C H 0.0849 0.4816 1.1492 0.051 Uiso 1 1 calc R . .
C19 C 0.7103(7) 0.3098(4) 1.13666(18) 0.0455(15) Uani 1 1 d . . .
C20 C 0.4537(5) 0.3108(3) 1.22007(15) 0.0306(11) Uani 1 1 d . . .
C21 C 0.3559(6) 0.2511(4) 1.22884(16) 0.0356(13) Uani 1 1 d . . .
C22 C 0.2802(6) 0.2552(4) 1.26090(18) 0.0435(15) Uani 1 1 d . . .
C23 C 0.3764(7) 0.3733(4) 1.27710(17) 0.0436(15) Uani 1 1 d . . .
C24 C 0.4578(6) 0.3746(4) 1.24666(14) 0.0314(12) Uani 1 1 d . . .
C25 C 0.8576(7) 0.3341(4) 1.01835(16) 0.0372(13) Uani 1 1 d . . .
H25 H 0.7913 0.3009 1.0331 0.045 Uiso 1 1 calc R . .
C26 C 0.7680(8) 0.3986(4) 0.99756(19) 0.0471(16) Uani 1 1 d . . .
H26A H 0.8278 0.4415 0.9873 0.057 Uiso 1 1 calc R . .
H26B H 0.7040 0.4245 1.0147 0.057 Uiso 1 1 calc R . .
H26C H 0.7145 0.3712 0.9774 0.057 Uiso 1 1 calc R . .
C27 C 0.9558(8) 0.3760(4) 1.04699(19) 0.0491(17) Uani 1 1 d . . .
H27A H 1.0078 0.3332 1.0610 0.059 Uiso 1 1 calc R . .
H27B H 0.9016 0.4094 1.0640 0.059 Uiso 1 1 calc R . .
H27C H 1.0209 0.4121 1.0343 0.059 Uiso 1 1 calc R . .
C28 C 1.0133(7) 0.1795(4) 1.01983(17) 0.0424(15) Uani 1 1 d . . .
H28 H 1.0870 0.2076 1.0355 0.051 Uiso 1 1 calc R . .
C29 C 0.9099(8) 0.1423(5) 1.04539(19) 0.0537(18) Uani 1 1 d . . .
H29A H 0.9561 0.1002 1.0611 0.064 Uiso 1 1 calc R . .
H29B H 0.8341 0.1162 1.0307 0.064 Uiso 1 1 calc R . .
H29C H 0.8721 0.1862 1.0609 0.064 Uiso 1 1 calc R . .
C30 C 1.0837(9) 0.1116(5) 0.9976(2) 0.061(2) Uani 1 1 d . . .
H30A H 1.1519 0.1370 0.9816 0.074 Uiso 1 1 calc R . .
H30B H 1.0136 0.0818 0.9824 0.074 Uiso 1 1 calc R . .
H30C H 1.1308 0.0724 1.0146 0.074 Uiso 1 1 calc R . .
C31 C 1.0949(6) 0.3059(5) 0.96716(17) 0.0451(15) Uani 1 1 d . . .
H31 H 1.1215 0.2678 0.9467 0.054 Uiso 1 1 calc R . .
C32 C 1.2264(7) 0.3148(6) 0.9926(2) 0.066(2) Uani 1 1 d . . .
H32A H 1.2065 0.3515 1.0134 0.079 Uiso 1 1 calc R . .
H32B H 1.3019 0.3386 0.9785 0.079 Uiso 1 1 calc R . .
H32C H 1.2543 0.2598 1.0021 0.079 Uiso 1 1 calc R . .
C33 C 1.0608(9) 0.3890(4) 0.9488(2) 0.060(2) Uani 1 1 d . . .
H33C H 0.9715 0.3848 0.9350 0.072 Uiso 1 1 calc R . .
H33B H 1.1338 0.4034 0.9317 0.072 Uiso 1 1 calc R . .
H33A H 1.0549 0.4324 0.9677 0.072 Uiso 1 1 calc R . .
C34 C 0.6898(6) 0.0640(3) 0.86980(16) 0.0341(12) Uani 1 1 d . . .
H34A H 0.7551 0.1035 0.8580 0.041 Uiso 1 1 calc R . .
C35 C 0.7788(7) -0.0099(4) 0.88276(19) 0.0443(15) Uani 1 1 d . . .
H35A H 0.8374 -0.0279 0.8626 0.053 Uiso 1 1 calc R . .
H35B H 0.7183 -0.0559 0.8898 0.053 Uiso 1 1 calc R . .
H35C H 0.8377 0.0068 0.9041 0.053 Uiso 1 1 calc R . .
C36 C 0.5862(8) 0.0368(5) 0.83878(18) 0.0531(18) Uani 1 1 d . . .
H36A H 0.5366 0.0857 0.8289 0.064 Uiso 1 1 calc R . .
H36B H 0.5195 -0.0027 0.8487 0.064 Uiso 1 1 calc R . .
H36C H 0.6367 0.0100 0.8189 0.064 Uiso 1 1 calc R . .
C37 C 0.4799(6) 0.1862(4) 0.88698(16) 0.0369(13) Uani 1 1 d . . .
H37A H 0.4163 0.1479 0.8726 0.044 Uiso 1 1 calc R . .
C38 C 0.5374(7) 0.2481(4) 0.8598(2) 0.0495(17) Uani 1 1 d . . .
H38A H 0.5909 0.2909 0.8733 0.059 Uiso 1 1 calc R . .
H38B H 0.4604 0.2743 0.8456 0.059 Uiso 1 1 calc R . .
H38C H 0.5979 0.2190 0.8428 0.059 Uiso 1 1 calc R . .
C39 C 0.3934(7) 0.2310(5) 0.9150(2) 0.0495(16) Uani 1 1 d . . .
H39A H 0.3496 0.1901 0.9309 0.059 Uiso 1 1 calc R . .
H39B H 0.3214 0.2641 0.9019 0.059 Uiso 1 1 calc R . .
H39C H 0.4533 0.2679 0.9301 0.059 Uiso 1 1 calc R . .
C40 C 0.5214(6) 0.0481(4) 0.93794(15) 0.0327(12) Uani 1 1 d . . .
H40A H 0.4713 0.0838 0.9558 0.039 Uiso 1 1 calc R . .
C41 C 0.4083(7) -0.0047(4) 0.91814(18) 0.0439(15) Uani 1 1 d . . .
H41A H 0.3543 -0.0341 0.9366 0.053 Uiso 1 1 calc R . .
H41B H 0.4520 -0.0454 0.9020 0.053 Uiso 1 1 calc R . .
H41C H 0.3467 0.0316 0.9032 0.053 Uiso 1 1 calc R . .
C42 C 0.6171(6) -0.0082(3) 0.96185(17) 0.0366(13) Uani 1 1 d . . .
H42A H 0.6645 -0.0478 0.9459 0.044 Uiso 1 1 calc R . .
H42B H 0.5617 -0.0389 0.9795 0.044 Uiso 1 1 calc R . .
H42C H 0.6863 0.0260 0.9753 0.044 Uiso 1 1 calc R . .
C43 C 0.6536(6) 0.1949(4) 0.98282(16) 0.0374(13) Uani 1 1 d . . .
C44 C 0.9155(5) 0.2097(3) 0.90084(14) 0.0258(11) Uani 1 1 d . . .
C45 C 1.0150(5) 0.1529(3) 0.89022(14) 0.0262(11) Uani 1 1 d . . .
C46 C 1.0898(5) 0.1638(3) 0.85904(15) 0.0293(11) Uani 1 1 d . . .
C47 C 0.9879(6) 0.2842(3) 0.84706(15) 0.0325(12) Uani 1 1 d . . .
C48 C 0.9070(5) 0.2786(3) 0.87760(15) 0.0286(11) Uani 1 1 d . . .
F1 F 0.3329(4) 0.1852(2) 1.20631(10) 0.0453(8) Uani 1 1 d . . .
F2 F 0.1921(4) 0.1929(3) 1.26820(11) 0.0560(10) Uani 1 1 d . . .
F3 F 0.3894(5) 0.4363(3) 1.30187(10) 0.0579(11) Uani 1 1 d . . .
F4 F 0.5438(4) 0.4404(2) 1.24300(9) 0.0389(8) Uani 1 1 d . . .
F5 F 0.8191(3) 0.34077(19) 0.88409(9) 0.0363(7) Uani 1 1 d . . .
F6 F 0.9756(4) 0.3517(2) 0.82482(10) 0.0484(9) Uani 1 1 d . . .
F7 F 1.1812(3) 0.1047(2) 0.84947(9) 0.0371(7) Uani 1 1 d . . .
F8 F 1.0423(3) 0.0834(2) 0.91075(9) 0.0363(7) Uani 1 1 d . . .
Ir1 Ir 0.58752(2) 0.309144(12) 1.175621(5) 0.02599(6) Uani 1 1 d . . .
Ir2 Ir 0.780457(18) 0.196750(12) 0.945659(5) 0.02230(6) Uani 1 1 d . . .
N1 N 0.2888(5) 0.3149(4) 1.28481(15) 0.0452(13) Uani 1 1 d . . .
N2 N 1.0794(5) 0.2282(3) 0.83723(13) 0.0326(10) Uani 1 1 d . . .
O1 O 0.7869(7) 0.3121(4) 1.11453(16) 0.082(2) Uani 1 1 d . . .
O2 O 0.5727(5) 0.1973(3) 1.00538(12) 0.0502(11) Uani 1 1 d . . .
P1 P 0.75416(14) 0.23255(8) 1.21043(4) 0.0254(3) Uani 1 1 d . . .
P2 P 0.42830(17) 0.38008(9) 1.13673(4) 0.0329(3) Uani 1 1 d . . .
P3 P 0.93940(14) 0.25793(8) 0.98748(4) 0.0270(3) Uani 1 1 d . . .
P4 P 0.61837(13) 0.12156(8) 0.90891(4) 0.0244(3) Uani 1 1 d . . .

loop_
_atom_site_aniso_label
_atom_site_aniso_U_11
_atom_site_aniso_U_22
_atom_site_aniso_U_33
_atom_site_aniso_U_23
_atom_site_aniso_U_13
_atom_site_aniso_U_12
C1 0.034(3) 0.034(3) 0.033(3) 0.001(2) 0.000(2) 0.011(2)
C2 0.048(4) 0.026(3) 0.058(4) 0.014(3) 0.006(3) -0.002(3)
C3 0.050(4) 0.060(4) 0.034(3) 0.011(3) -0.006(3) 0.020(3)
C4 0.027(3) 0.047(3) 0.055(4) -0.011(3) -0.005(3) -0.003(3)
C5 0.040(4) 0.056(4) 0.047(4) -0.021(3) -0.011(3) -0.002(3)
C6 0.063(5) 0.088(6) 0.074(6) -0.021(5) 0.019(4) -0.042(5)
C7 0.036(3) 0.035(3) 0.040(3) -0.006(2) 0.005(3) 0.006(2)
C8 0.051(4) 0.064(5) 0.065(5) -0.004(4) 0.002(4) 0.022(4)
C9 0.054(4) 0.037(3) 0.043(3) -0.009(3) 0.002(3) 0.012(3)
C10 0.072(5) 0.052(4) 0.054(4) 0.026(3) 0.019(4) 0.021(4)
C11 0.069(5) 0.060(5) 0.086(6) 0.033(4) 0.021(5) -0.003(4)
C12 0.104(7) 0.081(6) 0.051(5) 0.035(4) 0.020(5) 0.043(5)
C13 0.082(5) 0.050(4) 0.031(3) -0.010(3) -0.014(3) 0.036(4)
C14 0.118(8) 0.098(7) 0.044(4) -0.032(5) -0.026(5) 0.059(6)
C15 0.094(6) 0.033(3) 0.060(5) -0.010(3) -0.036(4) 0.000(4)
C16 0.045(3) 0.028(3) 0.033(3) 0.000(2) -0.009(2) 0.003(2)
C17 0.058(4) 0.031(3) 0.041(3) -0.008(3) -0.012(3) 0.013(3)
C18 0.045(4) 0.036(3) 0.045(4) -0.001(3) -0.014(3) 0.010(3)
C19 0.049(4) 0.045(3) 0.043(3) 0.012(3) 0.008(3) 0.018(3)
C20 0.028(3) 0.032(3) 0.031(3) 0.010(2) -0.009(2) 0.008(2)
C21 0.023(3) 0.047(3) 0.036(3) 0.013(3) 0.001(2) 0.007(2)
C22 0.025(3) 0.059(4) 0.046(4) 0.017(3) -0.002(3) 0.007(3)
C23 0.047(4) 0.053(4) 0.031(3) 0.002(3) 0.003(3) 0.019(3)
C24 0.027(3) 0.043(3) 0.025(3) 0.003(2) 0.004(2) 0.010(2)
C25 0.043(3) 0.035(3) 0.034(3) -0.006(2) 0.002(3) -0.001(3)
C26 0.058(4) 0.035(3) 0.048(4) -0.006(3) 0.000(3) 0.010(3)
C27 0.053(4) 0.052(4) 0.042(4) -0.019(3) 0.003(3) -0.009(3)
C28 0.043(3) 0.044(3) 0.039(3) -0.001(3) -0.016(3) 0.010(3)
C29 0.070(5) 0.053(4) 0.038(4) 0.014(3) -0.009(3) 0.004(4)
C30 0.074(5) 0.066(5) 0.043(4) 0.005(3) -0.011(4) 0.035(4)
C31 0.037(3) 0.062(4) 0.036(3) -0.013(3) -0.002(3) -0.015(3)
C32 0.036(4) 0.109(7) 0.052(4) -0.028(4) -0.003(3) -0.024(4)
C33 0.083(6) 0.052(4) 0.047(4) -0.006(3) 0.012(4) -0.035(4)
C34 0.030(3) 0.033(3) 0.040(3) -0.005(2) 0.000(2) -0.006(2)
C35 0.047(4) 0.037(3) 0.050(4) -0.008(3) 0.016(3) 0.004(3)
C36 0.052(4) 0.074(5) 0.033(3) -0.016(3) 0.002(3) -0.025(4)
C37 0.026(3) 0.045(3) 0.039(3) 0.005(3) -0.008(2) 0.000(3)
C38 0.037(4) 0.057(4) 0.053(4) 0.019(3) -0.014(3) 0.005(3)
C39 0.028(3) 0.056(4) 0.065(4) 0.008(3) -0.002(3) 0.011(3)
C40 0.030(3) 0.040(3) 0.028(3) -0.001(2) 0.003(2) -0.004(2)
C41 0.035(3) 0.051(4) 0.045(4) 0.000(3) -0.002(3) -0.021(3)
C42 0.036(3) 0.032(3) 0.042(3) 0.003(2) 0.002(3) -0.001(2)
C43 0.032(3) 0.042(3) 0.038(3) -0.008(3) -0.004(3) -0.006(3)
C44 0.022(2) 0.026(3) 0.029(3) -0.005(2) 0.000(2) -0.002(2)
C45 0.022(3) 0.026(2) 0.030(3) 0.002(2) 0.001(2) -0.003(2)
C46 0.018(2) 0.034(3) 0.035(3) -0.004(2) -0.001(2) 0.001(2)
C47 0.037(3) 0.032(3) 0.028(3) 0.006(2) 0.000(2) -0.003(2)
C48 0.023(3) 0.027(2) 0.036(3) 0.004(2) -0.001(2) 0.000(2)
F1 0.0396(19) 0.045(2) 0.052(2) 0.0033(17) 0.0000(16) -0.0041(16)
F2 0.0327(19) 0.069(3) 0.067(3) 0.025(2) 0.0082(17) -0.0074(19)
F3 0.072(3) 0.066(3) 0.036(2) -0.0063(18) 0.0163(18) 0.011(2)
F4 0.047(2) 0.0362(18) 0.0335(17) -0.0054(14) 0.0060(15) 0.0054(15)
F5 0.0409(19) 0.0296(16) 0.0392(18) 0.0057(14) 0.0099(15) 0.0100(14)
F6 0.058(2) 0.043(2) 0.045(2) 0.0177(16) 0.0136(17) 0.0071(17)
F7 0.0249(16) 0.0447(19) 0.0420(18) -0.0082(15) 0.0062(14) 0.0100(14)
F8 0.0331(17) 0.0317(16) 0.0443(18) 0.0071(14) 0.0024(14) 0.0103(14)
Ir1 0.02859(12) 0.02511(10) 0.02436(11) 0.00106(8) 0.00223(8) 0.00468(8)
Ir2 0.02013(10) 0.02367(10) 0.02301(10) -0.00071(8) -0.00069(7) 0.00051(8)
N1 0.033(3) 0.060(3) 0.044(3) 0.017(3) 0.011(2) 0.007(3)
N2 0.029(2) 0.039(3) 0.030(2) -0.002(2) 0.0033(19) 0.000(2)
O1 0.101(5) 0.086(4) 0.062(4) 0.026(3) 0.041(3) 0.039(4)
O2 0.042(2) 0.070(3) 0.039(2) -0.015(2) 0.017(2) -0.013(2)
P1 0.0218(6) 0.0264(6) 0.0278(7) -0.0036(5) -0.0015(5) 0.0035(5)
P2 0.0442(9) 0.0281(7) 0.0261(7) 0.0032(6) -0.0011(6) 0.0128(6)
P3 0.0252(7) 0.0295(7) 0.0260(7) -0.0033(5) -0.0046(5) -0.0024(5)
P4 0.0199(6) 0.0294(6) 0.0238(6) -0.0015(5) -0.0014(5) -0.0026(5)

loop_
_atom_type_symbol
_atom_type_description
_atom_type_scat_dispersion_real
_atom_type_scat_dispersion_imag
_atom_type_scat_source
C C 0.0033 0.0016 'International Tables Vol C Tables 4.2.6.8 and 6.1.1.4'
H H 0.0000 0.0000 'International Tables Vol C Tables 4.2.6.8 and 6.1.1.4'
F F 0.0171 0.0103 'International Tables Vol C Tables 4.2.6.8 and 6.1.1.4'
Ir Ir -1.4442 7.9887 'International Tables Vol C Tables 4.2.6.8 and 6.1.1.4'
N N 0.0061 0.0033 'International Tables Vol C Tables 4.2.6.8 and 6.1.1.4'
O O 0.0106 0.0060 'International Tables Vol C Tables 4.2.6.8 and 6.1.1.4'
P P 0.1023 0.0942 'International Tables Vol C Tables 4.2.6.8 and 6.1.1.4'

loop_
_geom_angle_atom_site_label_1
_geom_angle_atom_site_label_2
_geom_angle_atom_site_label_3
_geom_angle
_geom_angle_site_symmetry_1
_geom_angle_site_symmetry_3
_geom_angle_publ_flag
C2 C1 C3 109.8(5) . . ?
C2 C1 P1 111.5(4) . . ?
C3 C1 P1 116.3(5) . . ?
C2 C1 H1 106.2 . . ?
C3 C1 H1 106.2 . . ?
P1 C1 H1 106.2 . . ?
C1 C2 H2A 109.5 . . ?
C1 C2 H2B 109.5 . . ?
H2A C2 H2B 109.5 . . ?
C1 C2 H2C 109.5 . . ?
H2A C2 H2C 109.5 . . ?
H2B C2 H2C 109.5 . . ?
C1 C3 H3C 109.5 . . ?
C1 C3 H3B 109.5 . . ?
H3C C3 H3B 109.5 . . ?
C1 C3 H3A 109.5 . . ?
H3C C3 H3A 109.5 . . ?
H3B C3 H3A 109.5 . . ?
C6 C4 C5 110.1(6) . . ?
C6 C4 P1 112.8(5) . . ?
C5 C4 P1 111.7(4) . . ?
C6 C4 H4 107.3 . . ?
C5 C4 H4 107.3 . . ?
P1 C4 H4 107.3 . . ?
C4 C5 H5A 109.5 . . ?
C4 C5 H5B 109.5 . . ?
H5A C5 H5B 109.5 . . ?
C4 C5 H5C 109.5 . . ?
H5A C5 H5C 109.5 . . ?
H5B C5 H5C 109.5 . . ?
C4 C6 H6A 109.5 . . ?
C4 C6 H6B 109.5 . . ?
H6A C6 H6B 109.5 . . ?
C4 C6 H6C 109.5 . . ?
H6A C6 H6C 109.5 . . ?
H6B C6 H6C 109.5 . . ?
C8 C7 C9 109.5(5) . . ?
C8 C7 P1 116.7(5) . . ?
C9 C7 P1 113.9(4) . . ?
C8 C7 H7 105.2 . . ?
C9 C7 H7 105.2 . . ?
P1 C7 H7 105.2 . . ?
C7 C8 H8A 109.5 . . ?
C7 C8 H8B 109.5 . . ?
H8A C8 H8B 109.5 . . ?
C7 C8 H8C 109.5 . . ?
H8A C8 H8C 109.5 . . ?
H8B C8 H8C 109.5 . . ?
C7 C9 H9A 109.5 . . ?
C7 C9 H9B 109.5 . . ?
H9A C9 H9B 109.5 . . ?
C7 C9 H9C 109.5 . . ?
H9A C9 H9C 109.5 . . ?
H9B C9 H9C 109.5 . . ?
C12 C10 C11 110.4(7) . . ?
C12 C10 P2 117.2(6) . . ?
C11 C10 P2 112.7(5) . . ?
C12 C10 H10A 105.1 . . ?
C11 C10 H10A 105.1 . . ?
P2 C10 H10A 105.1 . . ?
C10 C11 H11A 109.5 . . ?
C10 C11 H11B 109.5 . . ?
H11A C11 H11B 109.5 . . ?
C10 C11 H11C 109.5 . . ?
H11A C11 H11C 109.5 . . ?
H11B C11 H11C 109.5 . . ?
C10 C12 H12A 109.5 . . ?
C10 C12 H12B 109.5 . . ?
H12A C12 H12B 109.5 . . ?
C10 C12 H12C 109.5 . . ?
H12A C12 H12C 109.5 . . ?
H12B C12 H12C 109.5 . . ?
C14 C13 C15 109.9(7) . . ?
C14 C13 P2 113.1(6) . . ?
C15 C13 P2 110.8(4) . . ?
C14 C13 H13 107.6 . . ?
C15 C13 H13 107.6 . . ?
P2 C13 H13 107.6 . . ?
C13 C14 H14A 109.5 . . ?
C13 C14 H14B 109.5 . . ?
H14A C14 H14B 109.5 . . ?
C13 C14 H14C 109.5 . . ?
H14A C14 H14C 109.5 . . ?
H14B C14 H14C 109.5 . . ?
C13 C15 H15A 109.5 . . ?
C13 C15 H15B 109.5 . . ?
H15A C15 H15B 109.5 . . ?
C13 C15 H15C 109.5 . . ?
H15A C15 H15C 109.5 . . ?
H15B C15 H15C 109.5 . . ?
C18 C16 C17 110.0(5) . . ?
C18 C16 P2 117.0(4) . . ?
C17 C16 P2 112.0(4) . . ?
C18 C16 H16 105.6 . . ?
C17 C16 H16 105.6 . . ?
P2 C16 H16 105.6 . . ?
C16 C17 H17A 109.5 . . ?
C16 C17 H17B 109.5 . . ?
H17A C17 H17B 109.5 . . ?
C16 C17 H17C 109.5 . . ?
H17A C17 H17C 109.5 . . ?
H17B C17 H17C 109.5 . . ?
C16 C18 H18A 109.5 . . ?
C16 C18 H18B 109.5 . . ?
H18A C18 H18B 109.5 . . ?
C16 C18 H18C 109.5 . . ?
H18A C18 H18C 109.5 . . ?
H18B C18 H18C 109.5 . . ?
O1 C19 Ir1 177.0(8) . . ?
C21 C20 C24 110.5(5) . . ?
C21 C20 Ir1 127.4(4) . . ?
C24 C20 Ir1 122.1(4) . . ?
F1 C21 C20 120.1(5) . . ?
F1 C21 C22 117.4(6) . . ?
C20 C21 C22 122.5(6) . . ?
N1 C22 F2 116.5(6) . . ?
N1 C22 C21 124.7(6) . . ?
F2 C22 C21 118.8(6) . . ?
N1 C23 F3 116.3(6) . . ?
N1 C23 C24 125.2(6) . . ?
F3 C23 C24 118.4(6) . . ?
F4 C24 C23 117.4(5) . . ?
F4 C24 C20 120.3(5) . . ?
C23 C24 C20 122.3(6) . . ?
C26 C25 C27 111.0(5) . . ?
C26 C25 P3 113.3(4) . . ?
C27 C25 P3 115.6(5) . . ?
C26 C25 H25 105.3 . . ?
C27 C25 H25 105.3 . . ?
P3 C25 H25 105.3 . . ?
C25 C26 H26A 109.5 . . ?
C25 C26 H26B 109.5 . . ?
H26A C26 H26B 109.5 . . ?
C25 C26 H26C 109.5 . . ?
H26A C26 H26C 109.5 . . ?
H26B C26 H26C 109.5 . . ?
C25 C27 H27A 109.5 . . ?
C25 C27 H27B 109.5 . . ?
H27A C27 H27B 109.5 . . ?
C25 C27 H27C 109.5 . . ?
H27A C27 H27C 109.5 . . ?
H27B C27 H27C 109.5 . . ?
C29 C28 C30 110.8(6) . . ?
C29 C28 P3 114.3(5) . . ?
C30 C28 P3 108.8(4) . . ?
C29 C28 H28 107.6 . . ?
C30 C28 H28 107.6 . . ?
P3 C28 H28 107.6 . . ?
C28 C29 H29A 109.5 . . ?
C28 C29 H29B 109.5 . . ?
H29A C29 H29B 109.5 . . ?
C28 C29 H29C 109.5 . . ?
H29A C29 H29C 109.5 . . ?
H29B C29 H29C 109.5 . . ?
C28 C30 H30A 109.5 . . ?
C28 C30 H30B 109.5 . . ?
H30A C30 H30B 109.5 . . ?
C28 C30 H30C 109.5 . . ?
H30A C30 H30C 109.5 . . ?
H30B C30 H30C 109.5 . . ?
C33 C31 C32 109.9(6) . . ?
C33 C31 P3 111.8(5) . . ?
C32 C31 P3 117.2(5) . . ?
C33 C31 H31 105.7 . . ?
C32 C31 H31 105.7 . . ?
P3 C31 H31 105.7 . . ?
C31 C32 H32A 109.5 . . ?
C31 C32 H32B 109.5 . . ?
H32A C32 H32B 109.5 . . ?
C31 C32 H32C 109.5 . . ?
H32A C32 H32C 109.5 . . ?
H32B C32 H32C 109.5 . . ?
C31 C33 H33C 109.5 . . ?
C31 C33 H33B 109.5 . . ?
H33C C33 H33B 109.5 . . ?
C31 C33 H33A 109.5 . . ?
H33C C33 H33A 109.5 . . ?
H33B C33 H33A 109.5 . . ?
C35 C34 C36 110.2(5) . . ?
C35 C34 P4 112.0(4) . . ?
C36 C34 P4 116.9(4) . . ?
C35 C34 H34A 105.6 . . ?
C36 C34 H34A 105.6 . . ?
P4 C34 H34A 105.6 . . ?
C34 C35 H35A 109.5 . . ?
C34 C35 H35B 109.5 . . ?
H35A C35 H35B 109.5 . . ?
C34 C35 H35C 109.5 . . ?
H35A C35 H35C 109.5 . . ?
H35B C35 H35C 109.5 . . ?
C34 C36 H36A 109.5 . . ?
C34 C36 H36B 109.5 . . ?
H36A C36 H36B 109.5 . . ?
C34 C36 H36C 109.5 . . ?
H36A C36 H36C 109.5 . . ?
H36B C36 H36C 109.5 . . ?
C39 C37 C38 110.1(6) . . ?
C39 C37 P4 112.7(4) . . ?
C38 C37 P4 111.9(4) . . ?
C39 C37 H37A 107.3 . . ?
C38 C37 H37A 107.3 . . ?
P4 C37 H37A 107.3 . . ?
C37 C38 H38A 109.5 . . ?
C37 C38 H38B 109.5 . . ?
H38A C38 H38B 109.5 . . ?
C37 C38 H38C 109.5 . . ?
H38A C38 H38C 109.5 . . ?
H38B C38 H38C 109.5 . . ?
C37 C39 H39A 109.5 . . ?
C37 C39 H39B 109.5 . . ?
H39A C39 H39B 109.5 . . ?
C37 C39 H39C 109.5 . . ?
H39A C39 H39C 109.5 . . ?
H39B C39 H39C 109.5 . . ?
C42 C40 C41 109.7(5) . . ?
C42 C40 P4 112.9(4) . . ?
C41 C40 P4 116.8(4) . . ?
C42 C40 H40A 105.5 . . ?
C41 C40 H40A 105.5 . . ?
P4 C40 H40A 105.5 . . ?
C40 C41 H41A 109.5 . . ?
C40 C41 H41B 109.5 . . ?
H41A C41 H41B 109.5 . . ?
C40 C41 H41C 109.5 . . ?
H41A C41 H41C 109.5 . . ?
H41B C41 H41C 109.5 . . ?
C40 C42 H42A 109.5 . . ?
C40 C42 H42B 109.5 . . ?
H42A C42 H42B 109.5 . . ?
C40 C42 H42C 109.5 . . ?
H42A C42 H42C 109.5 . . ?
H42B C42 H42C 109.5 . . ?
O2 C43 Ir2 176.9(6) . . ?
C45 C44 C48 112.5(5) . . ?
C45 C44 Ir2 126.5(4) . . ?
C48 C44 Ir2 121.0(4) . . ?
F8 C45 C46 117.1(5) . . ?
F8 C45 C44 120.7(5) . . ?
C46 C45 C44 122.2(5) . . ?
N2 C46 F7 116.1(5) . . ?
N2 C46 C45 124.6(5) . . ?
F7 C46 C45 119.3(5) . . ?
N2 C47 F6 115.6(5) . . ?
N2 C47 C48 125.1(5) . . ?
F6 C47 C48 119.3(5) . . ?
F5 C48 C47 118.2(5) . . ?
F5 C48 C44 120.8(5) . . ?
C47 C48 C44 121.0(5) . . ?
C19 Ir1 C20 178.4(3) . . ?
C19 Ir1 P2 87.9(2) . . ?
C20 Ir1 P2 92.68(14) . . ?
C19 Ir1 P1 88.18(19) . . ?
C20 Ir1 P1 91.32(13) . . ?
P2 Ir1 P1 175.38(5) . . ?
C43 Ir2 C44 174.2(2) . . ?
C43 Ir2 P3 88.33(18) . . ?
C44 Ir2 P3 92.74(14) . . ?
C43 Ir2 P4 87.70(18) . . ?
C44 Ir2 P4 91.80(14) . . ?
P3 Ir2 P4 172.85(5) . . ?
C22 N1 C23 114.7(5) . . ?
C46 N2 C47 114.6(5) . . ?
C4 P1 C7 102.6(3) . . ?
C4 P1 C1 103.0(3) . . ?
C7 P1 C1 109.1(3) . . ?
C4 P1 Ir1 114.1(2) . . ?
C7 P1 Ir1 110.8(2) . . ?
C1 P1 Ir1 116.13(19) . . ?
C10 P2 C16 108.8(3) . . ?
C10 P2 C13 104.2(4) . . ?
C16 P2 C13 102.9(3) . . ?
C10 P2 Ir1 110.8(3) . . ?
C16 P2 Ir1 117.26(19) . . ?
C13 P2 Ir1 111.8(2) . . ?
C28 P3 C25 103.4(3) . . ?
C28 P3 C31 103.6(3) . . ?
C25 P3 C31 109.3(3) . . ?
C28 P3 Ir2 110.7(2) . . ?
C25 P3 Ir2 112.7(2) . . ?
C31 P3 Ir2 115.99(19) . . ?
C34 P4 C37 103.6(3) . . ?
C34 P4 C40 109.0(3) . . ?
C37 P4 C40 103.3(3) . . ?
C34 P4 Ir2 115.67(19) . . ?
C37 P4 Ir2 114.2(2) . . ?
C40 P4 Ir2 110.17(18) . . ?

loop_
_geom_bond_atom_site_label_1
_geom_bond_atom_site_label_2
_geom_bond_distance
_geom_bond_site_symmetry_2
_geom_bond_publ_flag
C1 C2 1.521(9) . ?
C1 C3 1.532(8) . ?
C1 P1 1.862(6) . ?
C1 H1 1.0000 . ?
C2 H2A 0.9800 . ?
C2 H2B 0.9800 . ?
C2 H2C 0.9800 . ?
C3 H3C 0.9800 . ?
C3 H3B 0.9800 . ?
C3 H3A 0.9800 . ?
C4 C6 1.514(10) . ?
C4 C5 1.526(9) . ?
C4 P1 1.841(6) . ?
C4 H4 1.0000 . ?
C5 H5A 0.9800 . ?
C5 H5B 0.9800 . ?
C5 H5C 0.9800 . ?
C6 H6A 0.9800 . ?
C6 H6B 0.9800 . ?
C6 H6C 0.9800 . ?
C7 C8 1.525(9) . ?
C7 C9 1.544(9) . ?
C7 P1 1.843(6) . ?
C7 H7 1.0000 . ?
C8 H8A 0.9800 . ?
C8 H8B 0.9800 . ?
C8 H8C 0.9800 . ?
C9 H9A 0.9800 . ?
C9 H9B 0.9800 . ?
C9 H9C 0.9800 . ?
C10 C12 1.515(10) . ?
C10 C11 1.550(12) . ?
C10 P2 1.849(7) . ?
C10 H10A 1.0000 . ?
C11 H11A 0.9800 . ?
C11 H11B 0.9800 . ?
C11 H11C 0.9800 . ?
C12 H12A 0.9800 . ?
C12 H12B 0.9800 . ?
C12 H12C 0.9800 . ?
C13 C14 1.509(10) . ?
C13 C15 1.531(12) . ?
C13 P2 1.854(7) . ?
C13 H13 1.0000 . ?
C14 H14A 0.9800 . ?
C14 H14B 0.9800 . ?
C14 H14C 0.9800 . ?
C15 H15A 0.9800 . ?
C15 H15B 0.9800 . ?
C15 H15C 0.9800 . ?
C16 C18 1.533(8) . ?
C16 C17 1.533(8) . ?
C16 P2 1.849(6) . ?
C16 H16 1.0000 . ?
C17 H17A 0.9800 . ?
C17 H17B 0.9800 . ?
C17 H17C 0.9800 . ?
C18 H18A 0.9800 . ?
C18 H18B 0.9800 . ?
C18 H18C 0.9800 . ?
C19 O1 1.108(8) . ?
C19 Ir1 1.871(7) . ?
C20 C21 1.389(8) . ?
C20 C24 1.404(8) . ?
C20 Ir1 2.096(6) . ?
C21 F1 1.349(7) . ?
C21 C22 1.392(9) . ?
C22 N1 1.291(9) . ?
C22 F2 1.344(7) . ?
C23 N1 1.298(9) . ?
C23 F3 1.353(8) . ?
C23 C24 1.374(8) . ?
C24 F4 1.352(7) . ?
C25 C26 1.528(9) . ?
C25 C27 1.533(8) . ?
C25 P3 1.850(6) . ?
C25 H25 1.0000 . ?
C26 H26A 0.9800 . ?
C26 H26B 0.9800 . ?
C26 H26C 0.9800 . ?
C27 H27A 0.9800 . ?
C27 H27B 0.9800 . ?
C27 H27C 0.9800 . ?
C28 C29 1.506(10) . ?
C28 C30 1.526(9) . ?
C28 P3 1.844(6) . ?
C28 H28 1.0000 . ?
C29 H29A 0.9800 . ?
C29 H29B 0.9800 . ?
C29 H29C 0.9800 . ?
C30 H30A 0.9800 . ?
C30 H30B 0.9800 . ?
C30 H30C 0.9800 . ?
C31 C33 1.521(10) . ?
C31 C32 1.546(9) . ?
C31 P3 1.858(6) . ?
C31 H31 1.0000 . ?
C32 H32A 0.9800 . ?
C32 H32B 0.9800 . ?
C32 H32C 0.9800 . ?
C33 H33C 0.9800 . ?
C33 H33B 0.9800 . ?
C33 H33A 0.9800 . ?
C34 C35 1.527(8) . ?
C34 C36 1.537(8) . ?
C34 P4 1.842(6) . ?
C34 H34A 1.0000 . ?
C35 H35A 0.9800 . ?
C35 H35B 0.9800 . ?
C35 H35C 0.9800 . ?
C36 H36A 0.9800 . ?
C36 H36B 0.9800 . ?
C36 H36C 0.9800 . ?
C37 C39 1.515(9) . ?
C37 C38 1.517(9) . ?
C37 P4 1.845(6) . ?
C37 H37A 1.0000 . ?
C38 H38A 0.9800 . ?
C38 H38B 0.9800 . ?
C38 H38C 0.9800 . ?
C39 H39A 0.9800 . ?
C39 H39B 0.9800 . ?
C39 H39C 0.9800 . ?
C40 C42 1.536(8) . ?
C40 C41 1.537(8) . ?
C40 P4 1.853(6) . ?
C40 H40A 1.0000 . ?
C41 H41A 0.9800 . ?
C41 H41B 0.9800 . ?
C41 H41C 0.9800 . ?
C42 H42A 0.9800 . ?
C42 H42B 0.9800 . ?
C42 H42C 0.9800 . ?
C43 O2 1.149(7) . ?
C43 Ir2 1.848(6) . ?
C44 C45 1.388(7) . ?
C44 C48 1.389(7) . ?
C44 Ir2 2.123(5) . ?
C45 F8 1.360(6) . ?
C45 C46 1.370(7) . ?
C46 N2 1.303(7) . ?
C46 F7 1.347(6) . ?
C47 N2 1.316(7) . ?
C47 F6 1.352(6) . ?
C47 C48 1.377(8) . ?
C48 F5 1.335(6) . ?
Ir1 P2 2.3387(14) . ?
Ir1 P1 2.3507(13) . ?
Ir2 P3 2.3297(13) . ?
Ir2 P4 2.3473(13) . ?

loop_
_geom_torsion_atom_site_label_1
_geom_torsion_atom_site_label_2
_geom_torsion_atom_site_label_3
_geom_torsion_atom_site_label_4
_geom_torsion
_geom_torsion_site_symmetry_1
_geom_torsion_site_symmetry_2
_geom_torsion_site_symmetry_3
_geom_torsion_site_symmetry_4
_geom_torsion_publ_flag
C24 C20 C21 F1 178.4(5) . . . . ?
Ir1 C20 C21 F1 -4.3(7) . . . . ?
C24 C20 C21 C22 -2.8(7) . . . . ?
Ir1 C20 C21 C22 174.5(4) . . . . ?
F1 C21 C22 N1 -178.8(5) . . . . ?
C20 C21 C22 N1 2.4(9) . . . . ?
F1 C21 C22 F2 1.8(8) . . . . ?
C20 C21 C22 F2 -177.0(5) . . . . ?
N1 C23 C24 F4 -179.8(5) . . . . ?
F3 C23 C24 F4 -1.6(8) . . . . ?
N1 C23 C24 C20 0.1(9) . . . . ?
F3 C23 C24 C20 178.3(5) . . . . ?
C21 C20 C24 F4 -178.4(5) . . . . ?
Ir1 C20 C24 F4 4.2(7) . . . . ?
C21 C20 C24 C23 1.6(7) . . . . ?
Ir1 C20 C24 C23 -175.8(4) . . . . ?
C48 C44 C45 F8 177.0(4) . . . . ?
Ir2 C44 C45 F8 -5.4(7) . . . . ?
C48 C44 C45 C46 -3.0(7) . . . . ?
Ir2 C44 C45 C46 174.6(4) . . . . ?
F8 C45 C46 N2 -177.5(5) . . . . ?
C44 C45 C46 N2 2.4(9) . . . . ?
F8 C45 C46 F7 2.6(7) . . . . ?
C44 C45 C46 F7 -177.5(5) . . . . ?
N2 C47 C48 F5 179.7(5) . . . . ?
F6 C47 C48 F5 -0.2(8) . . . . ?
N2 C47 C48 C44 -1.0(9) . . . . ?
F6 C47 C48 C44 179.2(5) . . . . ?
C45 C44 C48 F5 -178.4(5) . . . . ?
Ir2 C44 C48 F5 3.9(7) . . . . ?
C45 C44 C48 C47 2.3(7) . . . . ?
Ir2 C44 C48 C47 -175.5(4) . . . . ?
O1 C19 Ir1 C20 10(18) . . . . ?
O1 C19 Ir1 P2 120(12) . . . . ?
O1 C19 Ir1 P1 -63(12) . . . . ?
C21 C20 Ir1 C19 -159(8) . . . . ?
C24 C20 Ir1 C19 18(8) . . . . ?
C21 C20 Ir1 P2 90.7(4) . . . . ?
C24 C20 Ir1 P2 -92.3(4) . . . . ?
C21 C20 Ir1 P1 -87.0(4) . . . . ?
C24 C20 Ir1 P1 90.0(4) . . . . ?
O2 C43 Ir2 C44 -9(11) . . . . ?
O2 C43 Ir2 P3 91(10) . . . . ?
O2 C43 Ir2 P4 -95(10) . . . . ?
C45 C44 Ir2 C43 -171(2) . . . . ?
C48 C44 Ir2 C43 7(2) . . . . ?
C45 C44 Ir2 P3 88.9(4) . . . . ?
C48 C44 Ir2 P3 -93.7(4) . . . . ?
C45 C44 Ir2 P4 -85.6(4) . . . . ?
C48 C44 Ir2 P4 91.8(4) . . . . ?
F2 C22 N1 C23 179.0(5) . . . . ?
C21 C22 N1 C23 -0.4(9) . . . . ?
F3 C23 N1 C22 -179.1(5) . . . . ?
C24 C23 N1 C22 -0.8(9) . . . . ?
F7 C46 N2 C47 179.1(5) . . . . ?
C45 C46 N2 C47 -0.8(8) . . . . ?
F6 C47 N2 C46 179.9(5) . . . . ?
C48 C47 N2 C46 0.1(8) . . . . ?
C6 C4 P1 C7 60.7(6) . . . . ?
C5 C4 P1 C7 -174.7(5) . . . . ?
C6 C4 P1 C1 174.0(6) . . . . ?
C5 C4 P1 C1 -61.4(5) . . . . ?
C6 C4 P1 Ir1 -59.2(6) . . . . ?
C5 C4 P1 Ir1 65.4(5) . . . . ?
C8 C7 P1 C4 57.2(6) . . . . ?
C9 C7 P1 C4 -173.7(5) . . . . ?
C8 C7 P1 C1 -51.6(6) . . . . ?
C9 C7 P1 C1 77.6(5) . . . . ?
C8 C7 P1 Ir1 179.3(5) . . . . ?
C9 C7 P1 Ir1 -51.5(5) . . . . ?
C2 C1 P1 C4 -164.1(4) . . . . ?
C3 C1 P1 C4 -37.2(5) . . . . ?
C2 C1 P1 C7 -55.7(5) . . . . ?
C3 C1 P1 C7 71.3(5) . . . . ?
C2 C1 P1 Ir1 70.4(4) . . . . ?
C3 C1 P1 Ir1 -162.7(4) . . . . ?
C19 Ir1 P1 C4 84.2(3) . . . . ?
C20 Ir1 P1 C4 -94.2(3) . . . . ?
P2 Ir1 P1 C4 115.9(7) . . . . ?
C19 Ir1 P1 C7 -30.9(3) . . . . ?
C20 Ir1 P1 C7 150.6(3) . . . . ?
P2 Ir1 P1 C7 0.7(7) . . . . ?
C19 Ir1 P1 C1 -156.1(3) . . . . ?
C20 Ir1 P1 C1 25.4(3) . . . . ?
P2 Ir1 P1 C1 -124.5(7) . . . . ?
C12 C10 P2 C16 -50.8(7) . . . . ?
C11 C10 P2 C16 78.9(6) . . . . ?
C12 C10 P2 C13 58.5(7) . . . . ?
C11 C10 P2 C13 -171.8(5) . . . . ?
C12 C10 P2 Ir1 178.9(6) . . . . ?
C11 C10 P2 Ir1 -51.4(6) . . . . ?
C18 C16 P2 C10 75.0(5) . . . . ?
C17 C16 P2 C10 -53.4(5) . . . . ?
C18 C16 P2 C13 -35.2(5) . . . . ?
C17 C16 P2 C13 -163.5(4) . . . . ?
C18 C16 P2 Ir1 -158.4(4) . . . . ?
C17 C16 P2 Ir1 73.3(4) . . . . ?
C14 C13 P2 C10 60.1(6) . . . . ?
C15 C13 P2 C10 -176.0(5) . . . . ?
C14 C13 P2 C16 173.6(6) . . . . ?
C15 C13 P2 C16 -62.4(5) . . . . ?
C14 C13 P2 Ir1 -59.6(6) . . . . ?
C15 C13 P2 Ir1 64.3(5) . . . . ?
C19 Ir1 P2 C10 -36.3(4) . . . . ?
C20 Ir1 P2 C10 142.2(3) . . . . ?
P1 Ir1 P2 C10 -67.9(7) . . . . ?
C19 Ir1 P2 C16 -161.9(3) . . . . ?
C20 Ir1 P2 C16 16.5(3) . . . . ?
P1 Ir1 P2 C16 166.4(6) . . . . ?
C19 Ir1 P2 C13 79.5(4) . . . . ?
C20 Ir1 P2 C13 -102.0(3) . . . . ?
P1 Ir1 P2 C13 47.9(7) . . . . ?
C29 C28 P3 C25 55.0(5) . . . . ?
C30 C28 P3 C25 179.4(5) . . . . ?
C29 C28 P3 C31 169.1(5) . . . . ?
C30 C28 P3 C31 -66.5(6) . . . . ?
C29 C28 P3 Ir2 -65.9(5) . . . . ?
C30 C28 P3 Ir2 58.5(6) . . . . ?
C26 C25 P3 C28 -170.6(5) . . . . ?
C27 C25 P3 C28 59.6(5) . . . . ?
C26 C25 P3 C31 79.5(5) . . . . ?
C27 C25 P3 C31 -50.2(5) . . . . ?
C26 C25 P3 Ir2 -51.0(5) . . . . ?
C27 C25 P3 Ir2 179.2(4) . . . . ?
C33 C31 P3 C28 -162.6(4) . . . . ?
C32 C31 P3 C28 -34.5(6) . . . . ?
C33 C31 P3 C25 -52.9(5) . . . . ?
C32 C31 P3 C25 75.2(6) . . . . ?
C33 C31 P3 Ir2 75.9(5) . . . . ?
C32 C31 P3 Ir2 -156.0(5) . . . . ?
C43 Ir2 P3 C28 76.9(3) . . . . ?
C44 Ir2 P3 C28 -108.8(3) . . . . ?
P4 Ir2 P3 C28 20.6(5) . . . . ?
C43 Ir2 P3 C25 -38.3(3) . . . . ?
C44 Ir2 P3 C25 136.0(3) . . . . ?
P4 Ir2 P3 C25 -94.7(4) . . . . ?
C43 Ir2 P3 C31 -165.4(3) . . . . ?
C44 Ir2 P3 C31 8.9(3) . . . . ?
P4 Ir2 P3 C31 138.2(4) . . . . ?
C35 C34 P4 C37 -164.6(4) . . . . ?
C36 C34 P4 C37 -36.1(5) . . . . ?
C35 C34 P4 C40 -55.1(5) . . . . ?
C36 C34 P4 C40 73.4(5) . . . . ?
C35 C34 P4 Ir2 69.6(4) . . . . ?
C36 C34 P4 Ir2 -161.9(4) . . . . ?
C39 C37 P4 C34 172.5(5) . . . . ?
C38 C37 P4 C34 -62.8(5) . . . . ?
C39 C37 P4 C40 58.8(5) . . . . ?
C38 C37 P4 C40 -176.5(5) . . . . ?
C39 C37 P4 Ir2 -60.8(5) . . . . ?
C38 C37 P4 Ir2 63.9(5) . . . . ?
C42 C40 P4 C34 75.2(4) . . . . ?
C41 C40 P4 C34 -53.4(5) . . . . ?
C42 C40 P4 C37 -175.1(4) . . . . ?
C41 C40 P4 C37 56.3(5) . . . . ?
C42 C40 P4 Ir2 -52.8(4) . . . . ?
C41 C40 P4 Ir2 178.7(4) . . . . ?
C43 Ir2 P4 C34 -159.2(3) . . . . ?
C44 Ir2 P4 C34 26.6(3) . . . . ?
P3 Ir2 P4 C34 -102.8(4) . . . . ?
C43 Ir2 P4 C37 80.6(3) . . . . ?
C44 Ir2 P4 C37 -93.6(3) . . . . ?
P3 Ir2 P4 C37 137.0(4) . . . . ?
C43 Ir2 P4 C40 -35.1(3) . . . . ?
C44 Ir2 P4 C40 150.7(2) . . . . ?
P3 Ir2 P4 C40 21.3(5) . . . . ?
